data_2004510
loop_
_publ_author_name
'Pietz, S.'
'Haufe, G.'
'Fr\"ohlich, R.'
'Grehl, M.'

_publ_section_title
;
 <i>syn</i>-1,5-Dimethylbicyclo[3.2.1]oct-8-yl <i>N</i>-Phenylcarbamate
;
_journal_issue 2
_journal_name_full 'Acta Crystallographica Section C'
_journal_page_first 469
_journal_page_last 470
_journal_paper_doi 10.1107/S0108270195011796
_journal_volume 52
_journal_year 1996
_chemical_formula_sum 'C17 H23 N O2'
_chemical_formula_weight 273.26
_space_group_IT_number 14
_symmetry_cell_setting monoclinic
_symmetry_space_group_name_Hall '-P 2ybc'
_symmetry_space_group_name_H-M 'P 1 21/c 1'
_atom_type_scat_source IntTabC
_cell_angle_alpha 90
_cell_angle_beta 103.440(10)
_cell_angle_gamma 90
_cell_formula_units_Z 4
_cell_length_a 10.1340(10)
_cell_length_b 18.1540(10)
_cell_length_c 8.5180(10)
_cell_measurement_reflns_used 25
_cell_measurement_temperature 293
_cell_measurement_theta_max 42.70
_cell_measurement_theta_min 22.87
_cell_volume 1524.2(3)
_computing_cell_refinement
;
Enraf-Nonius Express (Version 1993)
;
_computing_data_collection
;
Enraf-Nonius Express (Version 1993)
;
_computing_data_reduction
;
own programs
;
_computing_molecular_graphics
;
SCHAKAL-92
;
_computing_publication_material
;
SHELXL-93
;
_computing_structure_refinement
;
SHELXL-93
;
_computing_structure_solution
;
SHELXS-86
;
_diffrn_measurement_device 'Enraf-Nonius CAD-4'
_diffrn_measurement_method '\w/2\q scans'
_diffrn_radiation_type CuK\a
_diffrn_radiation_wavelength 1.54178
_diffrn_reflns_av_R_equivalents 0.032
_diffrn_reflns_limit_h_max 11
_diffrn_reflns_limit_h_min 0
_diffrn_reflns_limit_k_max 21
_diffrn_reflns_limit_k_min -21
_diffrn_reflns_limit_l_max 9
_diffrn_reflns_limit_l_min -10
_diffrn_reflns_number 5382
_diffrn_reflns_theta_max 64.96
_diffrn_standards_decay_% none
_diffrn_standards_interval_count 250
_diffrn_standards_interval_time 120
_diffrn_standards_number 3
_exptl_absorpt_coefficient_mu 0.61
_exptl_absorpt_correction_type none
_exptl_crystal_colour colourless
_exptl_crystal_density_diffrn 1.191
_exptl_crystal_density_method none
_exptl_crystal_description irregular
_exptl_crystal_size_max 0.5
_exptl_crystal_size_mid 0.4
_exptl_crystal_size_min 0.1
_refine_diff_density_max 0.27
_refine_diff_density_min -0.17
_refine_ls_extinction_coef '\c = 0.0097(4)'
_refine_ls_extinction_method 'F~c~^*^ = kF~c~[1+0.001\cF~c~^2^\l^3^/sin(2\q)]^-1/4^'
_refine_ls_goodness_of_fit_obs 1.004
_refine_ls_hydrogen_treatment 'H-atom treatment: see text'
_refine_ls_number_parameters 187
_refine_ls_number_reflns 2586
_refine_ls_R_factor_all 0.045
_refine_ls_R_factor_obs 0.038
_refine_ls_shift/esd_max <0.001
_refine_ls_structure_factor_coef Fsqd
_refine_ls_weighting_details 'w = 1/[\s^2^(F~o~)^2^+(0.051P)^2^+0.330P] where P = (F~o~^2^+2F~c~^2^]/3'
_refine_ls_weighting_scheme calc
_refine_ls_wR_factor_all 0.103
_refine_ls_wR_factor_obs 0.096
_reflns_number_observed 2196
_reflns_number_total 2586
_reflns_observed_criterion I>2\s(I)
_cod_data_source_file jz1075.cif
_cod_data_source_block jz1075a
_cod_depositor_comments
;
The following automatic conversions were performed:

'_refine_ls_weighting_scheme' value
'1/[\s^2^(F~o~)^2^+(0.051P)^2^+0.330P] where P =
(F~o~^2^+2F~c~^2^]/3' was changed to 'calc'. New tag
'_refine_ls_weighting_details' was created. The value of the new tag
was set to 'w = 1/[\s^2^(F~o~)^2^+(0.051P)^2^+0.330P] where P =
(F~o~^2^+2F~c~^2^]/3'.

Automatic conversion script
Id: cif_fix_values 3143 2015-03-26 13:38:13Z robertas 
;
_cod_original_cell_volume 1524.2(2)
_cod_original_sg_symbol_H-M 'P 21/c'
_cod_database_code 2004510

loop_
_symmetry_equiv_pos_as_xyz
x,y,z
x,1/2-y,1/2+z
-x,-y,-z
-x,1/2+y,1/2-z

loop_
_atom_site_label
_atom_site_fract_x
_atom_site_fract_y
_atom_site_fract_z
_atom_site_U_iso_or_equiv
C(1) .74520(10) .11850(10) -0.1373(2) .0450(10)
C(2) .6482(2) .17470(10) -.0915(2) .0570(10)
C(3) .6082(2) .15550(10) .0649(2) .0640(10)
C(4) .7295(2) .13260(10) .1969(2) .0550(10)
C(5) .82320(10) .07820(10) .1381(2) .0450(10)
C(6) .7412(2) .01320(10) .0465(2) .0560(10)
C(7) .6917(2) .03910(10) -0.1298(2) .0570(10)
C(8) .87290(10) .11330(10) -.0010(2) .0390(10)
C(9) .7718(2) .13690(10) -0.3022(2) .0620(10)
C(10) .9391(2) .05460(10) .2760(2) .0650(10)
O .93760(10) .18340(10) .05090(10) .0430(10)
C(11) 1.04040(10) .20420(10) -.01450(10) .0380(10)
O(11) 1.07400(10) .17200(10) -0.12360(10) .0530(10)
N 1.09730(10) .26620(10) .05840(10) .0440(10)
C(12) 1.20500(10) .30710(10) .02210(10) .0380(10)
C(13) 1.2259(2) .37730(10) .0869(2) .0480(10)
C(14) 1.3258(2) .42180(10) .0524(2) .0570(10)
C(15) 1.4055(2) .39720(10) -.0465(2) .0580(10)
C(16) 1.3870(2) .32700(10) -0.1073(2) .0610(10)
C(17) 1.28820(10) .28120(10) -.0730(2) .0500(10)
H(2A) .6911(2) .22280(10) -.0804(2) .068
H(2B) .5670(2) .17770(10) -0.1779(2) .068
H(3A) .5651(2) .19790(10) .1011(2) .076
H(3B) .5427(2) .11570(10) .0449(2) .076
H(4A) .6973(2) .11020(10) .2845(2) .066
H(4B) .7811(2) .17620(10) .2392(2) .066
H(6A) .7979(2) -.03010(10) .0522(2) .068
H(6B) .6647(2) .00150(10) .0925(2) .068
H(7A) .5933(2) .03840(10) -0.1616(2) .068
H(7B) .7267(2) .00710(10) -0.2017(2) .068
H(8) .93850(10) .08050(10) -.0336(2) .047
H(9A) .6886(3) .1331(7) -0.3833(3) .092
H(9B) .8369(10) .1029(4) -0.3264(7) .092
H(9C) .8065(12) .1861(3) -0.3007(5) .092
H(10A) .9032(2) .0318(7) .3589(7) .098
H(10B) .9918(8) .09700(10) .3195(10) .098
H(10C) .9958(8) .0201(6) .2370(4) .098
H 1.0664(15) .2819(9) .140(2) .053
H(13) 1.1722(2) .39450(10) .1540(2) .058
H(14) 1.3391(2) .46890(10) .0966(2) .068
H(15) 1.4712(2) .42770(10) -.0721(2) .069
H(16) 1.4420(2) .30980(10) -0.1729(2) .073
H(17) 1.27790(10) .23350(10) -0.1136(2) .060

loop_
_geom_angle_atom_site_label_1
_geom_angle_atom_site_label_2
_geom_angle_atom_site_label_3
_geom_angle
_geom_angle_publ_flag
O C(8) C(1) 114.92(11) yes
C(1) C(8) C(5) 103.94(11) yes
O(11) C(11) O 124.40(12) yes
O C(11) N 109.43(10) yes
C(11) N C(12) 127.38(11) yes
C(8) C(1) C(9) 114.40(12) yes
C(8) C(1) C(2) 109.12(11) yes
C(9) C(1) C(2) 110.47(13) yes
C(8) C(1) C(7) 98.93(11) yes
C(9) C(1) C(7) 112.39(12) yes
C(2) C(1) C(7) 111.02(12) yes
C(3) C(2) C(1) 112.88(13) yes
C(4) C(3) C(2) 112.18(13) yes
C(3) C(4) C(5) 112.97(13) yes
C(10) C(5) C(8) 112.49(12) yes
C(10) C(5) C(4) 110.84(13) yes
C(8) C(5) C(4) 108.95(11) yes
C(10) C(5) C(6) 113.85(13) yes
C(8) C(5) C(6) 99.35(10) yes
C(4) C(5) C(6) 110.79(12) yes
C(7) C(6) C(5) 105.93(11) yes
C(6) C(7) C(1) 106.63(11) yes
O C(8) C(5) 109.60(10) yes
C(11) O C(8) 117.26(10) yes
O(11) C(11) N 126.16(12) yes
C(17) C(12) N 123.89(12) yes
C(13) C(12) N 116.79(12) yes
C(17) C(12) C(13) 119.31(12) no
C(14) C(13) C(12) 120.40(14) no
C(15) C(14) C(13) 120.44(15) no
C(14) C(15) C(16) 119.08(14) no
C(15) C(16) C(17) 121.37(14) no
C(12) C(17) C(16) 119.34(14) no

loop_
_geom_bond_atom_site_label_1
_geom_bond_atom_site_label_2
_geom_bond_distance
_geom_bond_publ_flag
C(1) C(8) 1.527(2) yes
C(1) C(9) 1.527(2) yes
C(1) C(2) 1.530(2) yes
C(1) C(7) 1.546(2) yes
C(2) C(3) 1.519(2) yes
C(3) C(4) 1.518(2) yes
C(4) C(5) 1.534(2) yes
C(5) C(10) 1.518(2) yes
C(5) C(8) 1.530(2) yes
C(5) C(6) 1.546(2) yes
C(6) C(7) 1.541(2) yes
C(8) O 1.452(2) yes
O C(11) 1.345(2) yes
C(11) O(11) 1.211(2) yes
C(11) N 1.348(2) yes
N C(12) 1.413(2) yes
C(12) C(17) 1.380(2) no
C(12) C(13) 1.385(2) no
C(13) C(14) 1.379(2) no
C(14) C(15) 1.371(2) no
C(15) C(16) 1.373(2) no
C(16) C(17) 1.383(2) no
